data_7203952
loop_
_publ_author_name
'Wang, Xiqu'
'Liu, Lumei'
'Cheng, Heidi'
'Ross, Kent'
'Jacobson, Allan J.'

_publ_section_title
;
 Synthesis and crystal structures of [H3N(CH2)2NH3]NbMOF(PO4)2(H2O)2, M
 = Fe,Co and [H3N(CH2)2NH3]Ti(Fe0.9Cr0.1)(F1.3O0.7)(H0.3PO4)2(H2O)2
;
_journal_issue 5
_journal_name_full 'Journal of Materials Chemistry'
_journal_page_first 1203
_journal_paper_doi 10.1039/a909193i
_journal_volume 10
_journal_year 2000
_chemical_formula_sum 'C2 H14 F Fe N2 Nb O11 P2'
_chemical_formula_weight 471.85
_chemical_name_systematic
; 
 ? 
;
_space_group_IT_number 2
_symmetry_space_group_name_Hall '-P 1'
_symmetry_space_group_name_H-M 'P -1'
_atom_sites_solution_hydrogens geom
_atom_sites_solution_primary direct
_atom_sites_solution_secondary difmap
_audit_creation_method SHELXL
_cell_angle_alpha 72.441(3)
_cell_angle_beta 85.679(2)
_cell_angle_gamma 70.480(2)
_cell_formula_units_Z 1
_cell_length_a 5.0715(6)
_cell_length_b 7.5286(11)
_cell_length_c 9.1496(11)
_cell_measurement_temperature 293(2)
_cell_volume 313.80(7)
_computing_cell_refinement SAINT
_computing_data_reduction SAINT
_computing_structure_refinement 'SHELXL-93 (Sheldrick, 1993)'
_computing_structure_solution 'SHELXS-86 (Sheldrick, 1990)'
_diffrn_ambient_temperature 293(2)
_diffrn_measurement_device 'Siemens SMART/CCD'
_diffrn_radiation_monochromator graphite
_diffrn_radiation_source 'fine-focus sealed tube'
_diffrn_radiation_type MoK\a
_diffrn_radiation_wavelength 0.71073
_diffrn_reflns_av_R_equivalents 0.0200
_diffrn_reflns_av_sigmaI/netI 0.0382
_diffrn_reflns_limit_h_max 6
_diffrn_reflns_limit_h_min -4
_diffrn_reflns_limit_k_max 10
_diffrn_reflns_limit_k_min -9
_diffrn_reflns_limit_l_max 10
_diffrn_reflns_limit_l_min -11
_diffrn_reflns_number 1991
_diffrn_reflns_theta_max 28.39
_diffrn_reflns_theta_min 2.34
_exptl_absorpt_coefficient_mu 2.396
_exptl_absorpt_correction_type SADABS
_exptl_crystal_colour yellow
_exptl_crystal_density_diffrn 2.497
_exptl_crystal_description plate
_exptl_crystal_F_000 234
_exptl_crystal_size_max 0.44
_exptl_crystal_size_mid 0.26
_exptl_crystal_size_min 0.10
_refine_diff_density_max 1.122
_refine_diff_density_min -1.171
_refine_diff_density_rms 0.159
_refine_ls_extinction_coef 0.0242(44)
_refine_ls_extinction_expression Fc^*^=kFc[1+0.001xFc^2^\l^3^/sin(2\q)]^-1/4^
_refine_ls_extinction_method SHELXL
_refine_ls_goodness_of_fit_all 1.313
_refine_ls_goodness_of_fit_obs 1.331
_refine_ls_hydrogen_treatment geom
_refine_ls_matrix_type full
_refine_ls_number_parameters 100
_refine_ls_number_reflns 1380
_refine_ls_number_restraints 0
_refine_ls_restrained_S_all 1.313
_refine_ls_restrained_S_obs 1.331
_refine_ls_R_factor_all 0.0490
_refine_ls_R_factor_obs 0.0473
_refine_ls_shift/esd_max 0.000
_refine_ls_shift/esd_mean 0.000
_refine_ls_structure_factor_coef Fsqd
_refine_ls_weighting_details 'w=1/[\s^2^(Fo^2^)+(0.0317P)^2^+1.6701P] where P=(Fo^2^+2Fc^2^)/3'
_refine_ls_weighting_scheme calc
_refine_ls_wR_factor_all 0.1138
_refine_ls_wR_factor_obs 0.1131
_reflns_number_observed 1328
_reflns_number_total 1380
_reflns_observed_criterion >2sigma(I)
_cod_data_source_file a909193i.txt
_cod_data_source_block compound1
_cod_depositor_comments
;
The following automatic conversions were performed:

'_refine_ls_weighting_scheme' value 'calc
w=1/[\s^2^(Fo^2^)+(0.0317P)^2^+1.6701P] where P=(Fo^2^+2Fc^2^)/3' was
changed to 'calc'. New tag '_refine_ls_weighting_details' was
created. The value of the new tag was set to
'w=1/[\s^2^(Fo^2^)+(0.0317P)^2^+1.6701P] where P=(Fo^2^+2Fc^2^)/3'.

Automatic conversion script
Id: cif_fix_values 3143 2015-03-26 13:38:13Z robertas 
;
_cod_original_sg_symbol_H-M P-1
_cod_database_code 7203952

loop_
_symmetry_equiv_pos_as_xyz
'x, y, z'
'-x, -y, -z'

loop_
_atom_site_aniso_label
_atom_site_aniso_U_11
_atom_site_aniso_U_22
_atom_site_aniso_U_33
_atom_site_aniso_U_23
_atom_site_aniso_U_13
_atom_site_aniso_U_12
Nb 0.0106(3) 0.0266(4) 0.0111(3) 0.0041(3) 0.0000(2) -0.0072(3)
P 0.0105(6) 0.0098(6) 0.0085(6) -0.0033(4) 0.0013(4) -0.0026(4)
Fe 0.0154(5) 0.0098(5) 0.0122(5) -0.0061(4) 0.0048(4) -0.0058(4)
F 0.026(2) 0.015(2) 0.020(2) -0.0061(13) 0.0043(14) -0.0117(14)
O5 0.026(2) 0.015(2) 0.020(2) -0.0061(13) 0.0043(14) -0.0117(14)
O1 0.012(2) 0.026(2) 0.013(2) -0.0001(15) -0.0014(14) -0.0072(15)
O2 0.025(2) 0.014(2) 0.018(2) -0.0060(14) 0.007(2) -0.006(2)
O3 0.015(2) 0.017(2) 0.014(2) -0.0044(14) 0.0032(14) -0.0073(14)
O4 0.022(2) 0.024(2) 0.008(2) -0.0043(14) 0.0004(14) -0.008(2)
N 0.025(2) 0.016(2) 0.017(2) -0.002(2) 0.001(2) -0.006(2)
C 0.041(3) 0.018(3) 0.013(3) -0.006(2) 0.004(2) -0.011(3)
OW 0.021(2) 0.032(2) 0.026(2) -0.009(2) -0.001(2) -0.011(2)

loop_
_atom_site_label
_atom_site_type_symbol
_atom_site_fract_x
_atom_site_fract_y
_atom_site_fract_z
_atom_site_U_iso_or_equiv
_atom_site_thermal_displace_type
_atom_site_occupancy
_atom_site_calc_flag
_atom_site_refinement_flags
_atom_site_disorder_group
Nb Nb 0.5000 0.0000 0.0000 0.0180(2) Uani 1 d S .
P P 0.0880(2) -0.2354(2) 0.22244(13) 0.0097(3) Uani 1 d . .
Fe Fe 0.5000 0.5000 0.0000 0.0116(3) Uani 1 d S .
F F 0.4279(7) 0.2331(5) 0.0650(4) 0.0193(7) Uani 0.50 d P .
O5 O 0.4279(7) 0.2331(5) 0.0650(4) 0.0193(7) Uani 0.50 d P .
O1 O -0.2263(7) -0.1591(6) 0.1751(4) 0.0179(8) Uani 1 d . .
O2 O 0.2347(8) -0.4178(5) 0.1693(4) 0.0192(8) Uani 1 d . .
O3 O 0.2021(7) -0.0631(5) 0.1374(4) 0.0149(7) Uani 1 d . .
O4 O 0.1171(8) -0.2807(6) 0.3936(4) 0.0181(8) Uani 1 d . .
N N 0.4093(10) -0.7256(7) 0.4616(5) 0.0200(10) Uani 1 d . .
H1 H 0.3808(92) -0.6278(9) 0.3743(5) 0.030(11) Uiso 1 calc R .
H2 H 0.5498(40) -0.7273(25) 0.5152(44) 0.030(11) Uiso 1 calc R .
H3 H 0.2547(53) -0.7075(31) 0.5160(44) 0.030(11) Uiso 1 calc R .
C C 0.4803(14) -0.9166(8) 0.4268(6) 0.0235(12) Uani 1 d . .
H4 H 0.6508(14) -0.9379(8) 0.3692(6) 0.037(15) Uiso 1 calc R .
H5 H 0.3311(14) -0.9129(8) 0.3643(6) 0.037(15) Uiso 1 calc R .
OW O 0.1499(9) 0.6332(7) -0.1698(5) 0.0257(9) Uani 1 d . .
H6 H 0.0640(96) 0.5558(44) -0.1610(59) 0.068(23) Uiso 1 calc R .
H7 H 0.0342(82) 0.7343(63) -0.1524(53) 0.068(23) Uiso 1 d R .

loop_
_atom_type_symbol
_atom_type_description
_atom_type_scat_dispersion_real
_atom_type_scat_dispersion_imag
_atom_type_scat_source
O O 0.0106 0.0060 'International Tables Vol C Tables 4.2.6.8 and 6.1.1.4'
P P 0.1023 0.0942 'International Tables Vol C Tables 4.2.6.8 and 6.1.1.4'
Nb Nb -2.0727 0.6215 'International Tables Vol C Tables 4.2.6.8 and 6.1.1.4'
Fe Fe 0.3463 0.8444 'International Tables Vol C Tables 4.2.6.8 and 6.1.1.4'
C C 0.0033 0.0016 'International Tables Vol C Tables 4.2.6.8 and 6.1.1.4'
N N 0.0061 0.0033 'International Tables Vol C Tables 4.2.6.8 and 6.1.1.4'
H H 0.0000 0.0000 'International Tables Vol C Tables 4.2.6.8 and 6.1.1.4'
F F 0.0171 0.0103 'International Tables Vol C Tables 4.2.6.8 and 6.1.1.4'

loop_
_geom_angle_atom_site_label_1
_geom_angle_atom_site_label_2
_geom_angle_atom_site_label_3
_geom_angle
_geom_angle_site_symmetry_1
_geom_angle_site_symmetry_3
_geom_angle_publ_flag
O5 Nb F 0.0(3) 2_655 2_655 ?
O5 Nb F 180.0 2_655 . ?
F Nb F 180.0 2_655 . ?
O5 Nb O5 180.0 2_655 . ?
F Nb O5 180.0 2_655 . ?
F Nb O5 0.0(3) . . ?
O5 Nb O3 91.74(14) 2_655 . ?
F Nb O3 91.74(14) 2_655 . ?
F Nb O3 88.26(14) . . ?
O5 Nb O3 88.26(14) . . ?
O5 Nb O3 88.26(14) 2_655 2_655 ?
F Nb O3 88.26(14) 2_655 2_655 ?
F Nb O3 91.74(14) . 2_655 ?
O5 Nb O3 91.74(14) . 2_655 ?
O3 Nb O3 180.0 . 2_655 ?
O5 Nb O1 89.3(2) 2_655 1_655 ?
F Nb O1 89.3(2) 2_655 1_655 ?
F Nb O1 90.7(2) . 1_655 ?
O5 Nb O1 90.7(2) . 1_655 ?
O3 Nb O1 88.04(15) . 1_655 ?
O3 Nb O1 91.96(15) 2_655 1_655 ?
O5 Nb O1 90.7(2) 2_655 2 ?
F Nb O1 90.7(2) 2_655 2 ?
F Nb O1 89.3(2) . 2 ?
O5 Nb O1 89.3(2) . 2 ?
O3 Nb O1 91.96(15) . 2 ?
O3 Nb O1 88.04(15) 2_655 2 ?
O1 Nb O1 180.0 1_655 2 ?
O4 P O2 111.7(2) . . ?
O4 P O1 109.4(2) . . ?
O2 P O1 108.7(2) . . ?
O4 P O3 110.5(2) . . ?
O2 P O3 110.8(2) . . ?
O1 P O3 105.5(2) . . ?
O5 Fe F 0.0(3) . . ?
O5 Fe O5 180.0 . 2_665 ?
F Fe O5 180.0 . 2_665 ?
O5 Fe F 180.0 . 2_665 ?
F Fe F 180.0 . 2_665 ?
O5 Fe F 0.0(3) 2_665 2_665 ?
O5 Fe O2 89.11(14) . 1_565 ?
F Fe O2 89.11(14) . 1_565 ?
O5 Fe O2 90.89(14) 2_665 1_565 ?
F Fe O2 90.89(14) 2_665 1_565 ?
O5 Fe O2 90.89(14) . 2_655 ?
F Fe O2 90.89(14) . 2_655 ?
O5 Fe O2 89.11(14) 2_665 2_655 ?
F Fe O2 89.11(14) 2_665 2_655 ?
O2 Fe O2 180.0 1_565 2_655 ?
O5 Fe OW 88.29(15) . 2_665 ?
F Fe OW 88.29(15) . 2_665 ?
O5 Fe OW 91.71(15) 2_665 2_665 ?
F Fe OW 91.71(15) 2_665 2_665 ?
O2 Fe OW 88.9(2) 1_565 2_665 ?
O2 Fe OW 91.1(2) 2_655 2_665 ?
O5 Fe OW 91.71(15) . . ?
F Fe OW 91.71(15) . . ?
O5 Fe OW 88.29(15) 2_665 . ?
F Fe OW 88.29(15) 2_665 . ?
O2 Fe OW 91.1(2) 1_565 . ?
O2 Fe OW 88.9(2) 2_655 . ?
OW Fe OW 180.0 2_665 . ?
Nb F Fe 140.7(2) . . ?
Nb O5 Fe 140.7(2) . . ?
P O1 Nb 143.7(2) . 1_455 ?
P O2 Fe 140.0(2) . 1_545 ?
P O3 Nb 142.8(2) . . ?
C N H1 109.5(3) . . ?
C N H2 109.5(3) . . ?
H1 N H2 109.5 . . ?
C N H3 109.5(3) . . ?
H1 N H3 109.5 . . ?
H2 N H3 109.5 . . ?
N C C 110.2(5) . 2_636 ?
N C H4 109.6(3) . . ?
C C H4 109.6(5) 2_636 . ?
N C H5 109.6(3) . . ?
C C H5 109.6(5) 2_636 . ?
H4 C H5 108.1 . . ?
Fe OW H6 109.47(11) . . ?
Fe OW H7 110.48(11) . . ?
H6 OW H7 105.93(10) . . ?

loop_
_geom_bond_atom_site_label_1
_geom_bond_atom_site_label_2
_geom_bond_distance
_geom_bond_site_symmetry_2
_geom_bond_publ_flag
Nb O5 1.933(3) 2_655 ?
Nb F 1.933(3) 2_655 ?
Nb F 1.933(3) . ?
Nb O5 1.933(3) . ?
Nb O3 1.981(3) . ?
Nb O3 1.981(3) 2_655 ?
Nb O1 1.999(4) 1_655 ?
Nb O1 1.999(4) 2 ?
P O4 1.507(4) . ?
P O2 1.530(4) . ?
P O1 1.549(4) . ?
P O3 1.565(4) . ?
Fe O5 2.064(3) . ?
Fe F 2.064(3) . ?
Fe O5 2.064(3) 2_665 ?
Fe F 2.064(3) 2_665 ?
Fe O2 2.074(4) 1_565 ?
Fe O2 2.074(4) 2_655 ?
Fe OW 2.204(4) 2_665 ?
Fe OW 2.204(4) . ?
O1 Nb 1.999(4) 1_455 ?
O2 Fe 2.074(4) 1_545 ?
N C 1.487(7) . ?
N H1 0.89 . ?
N H2 0.89 . ?
N H3 0.89 . ?
C C 1.507(10) 2_636 ?
C H4 0.97 . ?
C H5 0.97 . ?
OW H6 0.82 . ?
OW H7 0.84 . ?
